data_7222209
loop_
_publ_author_name
'Wang, Qing'
'Sun, Qiaomei'
'Tang, Peixiao'
'Tang, Bin'
'He, Jiawei'
'Ma, Xiaoli'
'Li, Hui'

_publ_section_title
;
 Determination of potential main sites of apixaban binding in human serum
 albumin by combined spectroscopic and docking investigations
;
_journal_name_full 'RSC Adv.'
_journal_paper_doi 10.1039/C5RA15430H
_journal_year 2015
_chemical_formula_moiety 'C25 H25 N5 O4'
_chemical_formula_sum 'C25 H24 N4 O5'
_chemical_formula_weight 460.48
_chemical_name_systematic
;
 ?
;
_space_group_crystal_system monoclinic
_space_group_IT_number 14
_space_group_name_Hall '-P 2yn'
_space_group_name_H-M_alt 'P 1 21/n 1'
_symmetry_space_group_name_Hall '-P 2yn'
_symmetry_space_group_name_H-M 'P 1 21/n 1'
_atom_sites_solution_hydrogens mixed
_atom_sites_solution_primary direct
_audit_creation_date 2015-04-01
_audit_creation_method
;
Olex2 1.2
(compiled 2013.11.15 svn.r2834 for OlexSys, GUI svn.r4720)
;
_audit_update_record
;
2015-09-17 deposited with the CCDC.
2015-09-17 downloaded from the CCDC.
;
_cell_angle_alpha 90
_cell_angle_beta 92.927(3)
_cell_angle_gamma 90
_cell_formula_units_Z 4
_cell_length_a 10.2208(4)
_cell_length_b 13.8422(6)
_cell_length_c 15.7529(6)
_cell_measurement_reflns_used 3577
_cell_measurement_temperature 293(2)
_cell_measurement_theta_max 29.0550
_cell_measurement_theta_min 3.5110
_cell_volume 2225.79(16)
_computing_cell_refinement
;
CrysAlisPro, Agilent Technologies,
Version 1.171.37.35 (release 13-08-2014 CrysAlis171 .NET)
(compiled Aug 13 2014,18:06:01)
;
_computing_data_collection
;
CrysAlisPro, Agilent Technologies,
Version 1.171.37.35 (release 13-08-2014 CrysAlis171 .NET)
(compiled Aug 13 2014,18:06:01)
;
_computing_data_reduction
;
CrysAlisPro, Agilent Technologies,
Version 1.171.37.35 (release 13-08-2014 CrysAlis171 .NET)
(compiled Aug 13 2014,18:06:01)
;
_computing_molecular_graphics 'Olex2 (Dolomanov et al., 2009)'
_computing_publication_material 'Olex2 (Dolomanov et al., 2009)'
_computing_structure_refinement 'ShelXL (Sheldrick, 2008)'
_computing_structure_solution 'ShelXS (Sheldrick, 2008)'
_diffrn_ambient_temperature 293.15
_diffrn_detector 'CCD plate'
_diffrn_detector_area_resol_mean 16.0874
_diffrn_detector_type Eos
_diffrn_measured_fraction_theta_full 0.998
_diffrn_measured_fraction_theta_max 0.998
_diffrn_measurement_device 'four-circle diffractometer'
_diffrn_measurement_device_type 'Xcalibur, Eos'
_diffrn_measurement_method '\w scans'
_diffrn_orient_matrix_UB_11 -0.0138348000
_diffrn_orient_matrix_UB_12 -0.0370523000
_diffrn_orient_matrix_UB_13 0.0293370000
_diffrn_orient_matrix_UB_21 -0.0070376000
_diffrn_orient_matrix_UB_22 -0.0336403000
_diffrn_orient_matrix_UB_23 -0.0338722000
_diffrn_orient_matrix_UB_31 0.0677412000
_diffrn_orient_matrix_UB_32 -0.0110551000
_diffrn_orient_matrix_UB_33 0.0048427000
_diffrn_radiation_monochromator graphite
_diffrn_radiation_probe x-ray
_diffrn_radiation_type MoK\a
_diffrn_radiation_wavelength 0.71073
_diffrn_reflns_av_R_equivalents 0.0197
_diffrn_reflns_av_unetI/netI 0.0354
_diffrn_reflns_laue_measured_fraction_full 0.998
_diffrn_reflns_laue_measured_fraction_max 0.998
_diffrn_reflns_limit_h_max 12
_diffrn_reflns_limit_h_min -12
_diffrn_reflns_limit_k_max 16
_diffrn_reflns_limit_k_min -17
_diffrn_reflns_limit_l_max 9
_diffrn_reflns_limit_l_min -19
_diffrn_reflns_number 10241
_diffrn_reflns_point_group_measured_fraction_full 0.998
_diffrn_reflns_point_group_measured_fraction_max 0.998
_diffrn_reflns_theta_full 25.242
_diffrn_reflns_theta_max 26.370
_diffrn_reflns_theta_min 2.978
_diffrn_source 'Enhance (Mo) X-ray Source'
_exptl_absorpt_coefficient_mu 0.098
_exptl_absorpt_correction_T_max 1.00000
_exptl_absorpt_correction_T_min 0.83245
_exptl_absorpt_correction_type multi-scan
_exptl_absorpt_process_details
;
CrysAlisPro, Agilent Technologies,
Version 1.171.37.35 (release 13-08-2014 CrysAlis171 .NET)
(compiled Aug 13 2014,18:06:01)
Empirical absorption correction using spherical harmonics,
 implemented in SCALE3 ABSPACK scaling algorithm.
;
_exptl_crystal_density_diffrn 1.374
_exptl_crystal_F_000 968
_exptl_crystal_size_max 0.3
_exptl_crystal_size_mid 0.2
_exptl_crystal_size_min 0.2
_refine_diff_density_max 0.275
_refine_diff_density_min -0.269
_refine_diff_density_rms 0.039
_refine_ls_extinction_method none
_refine_ls_goodness_of_fit_ref 1.028
_refine_ls_hydrogen_treatment mixed
_refine_ls_matrix_type full
_refine_ls_number_parameters 316
_refine_ls_number_reflns 4539
_refine_ls_number_restraints 0
_refine_ls_restrained_S_all 1.028
_refine_ls_R_factor_all 0.0677
_refine_ls_R_factor_gt 0.0460
_refine_ls_shift/su_max 0.000
_refine_ls_shift/su_mean 0.000
_refine_ls_structure_factor_coef Fsqd
_refine_ls_weighting_details
;
 w=1/[\s^2^(Fo^2^)+(0.0481P)^2^+0.6125P]
 where P=(Fo^2^+2Fc^2^)/3
;
_refine_ls_weighting_scheme calc
_refine_ls_wR_factor_gt 0.1048
_refine_ls_wR_factor_ref 0.1164
_reflns_Friedel_coverage 0.000
_reflns_number_gt 3381
_reflns_number_total 4539
_reflns_threshold_expression 'I > 2\s(I)'
_cod_data_source_file c5ra15430h2.cif
_cod_data_source_block 150330_s2_lh_m
_cod_original_cell_volume 2225.79(15)
_cod_database_code 7222209
_shelxl_version_number 2013-2
_shelx_space_group_comment
;
The symmetry employed for this shelxl refinement is uniquely defined
by the following loop, which should always be used as a source of
symmetry information in preference to the above space-group names.
They are only intended as comments.
;
_shelx_estimated_absorpt_t_max 0.981
_shelx_estimated_absorpt_t_min 0.971
_reflns_odcompleteness_completeness 99.77
_reflns_odcompleteness_iscentric 1
_reflns_odcompleteness_theta 26.32
_olex2_refinement_description
;
1. Fixed Uiso
 At 1.2 times of:
  All C(H) groups, All C(H,H) groups
 At 1.5 times of:
  All C(H,H,H) groups
2.a Secondary CH2 refined with riding coordinates:
 C1(H1A,H1B), C2(H2A,H2B), C3(H3A,H3B), C4(H4A,H4B), C12(H12A,H12B), C16(H16A,
 H16B)
2.b Aromatic/amide H refined with riding coordinates:
 C6(H6), C8(H8), C9(H9), C11(H11), C20(H20), C21(H21), C23(H23), C24(H24)
2.c Idealised Me refined as rotating group:
 C25(H25A,H25B,H25C)
;

loop_
_space_group_symop_operation_xyz
'x, y, z'
'-x+1/2, y+1/2, -z+1/2'
'-x, -y, -z'
'x-1/2, -y-1/2, z-1/2'

loop_
_atom_site_label
_atom_site_type_symbol
_atom_site_fract_x
_atom_site_fract_y
_atom_site_fract_z
_atom_site_U_iso_or_equiv
_atom_site_adp_type
_atom_site_occupancy
_atom_site_site_symmetry_order
_atom_site_calc_flag
_atom_site_refinement_flags_posn
C1 C 0.7475(2) 0.32445(18) -0.25921(13) 0.0551(6) Uani 1 1 d .
H1A H 0.6810 0.2799 -0.2412 0.066 Uiso 1 1 calc R
H1B H 0.7041 0.3846 -0.2750 0.066 Uiso 1 1 calc R
C2 C 0.8069(2) 0.2843(2) -0.33444(14) 0.0767(9) Uani 1 1 d .
H2A H 0.8475 0.3364 -0.3649 0.092 Uiso 1 1 calc R
H2B H 0.7384 0.2569 -0.3719 0.092 Uiso 1 1 calc R
C3 C 0.9060(2) 0.2094(2) -0.31411(15) 0.0729(8) Uani 1 1 d .
H3A H 0.9467 0.1902 -0.3658 0.087 Uiso 1 1 calc R
H3B H 0.8634 0.1530 -0.2915 0.087 Uiso 1 1 calc R
C4 C 1.00908(19) 0.24428(18) -0.25091(13) 0.0531(6) Uani 1 1 d .
H4A H 1.0707 0.2836 -0.2805 0.064 Uiso 1 1 calc R
H4B H 1.0566 0.1887 -0.2280 0.064 Uiso 1 1 calc R
C5 C 0.96104(16) 0.30191(13) -0.17821(11) 0.0345(4) Uani 1 1 d .
C6 C 0.69183(16) 0.36703(14) -0.07234(12) 0.0383(4) Uani 1 1 d .
H6 H 0.6504 0.3090 -0.0867 0.046 Uiso 1 1 calc R
C7 C 0.79458(16) 0.39895(13) -0.11827(11) 0.0335(4) Uani 1 1 d .
C8 C 0.85374(18) 0.48559(15) -0.09723(13) 0.0442(5) Uani 1 1 d .
H8 H 0.9212 0.5085 -0.1292 0.053 Uiso 1 1 calc R
C9 C 0.81384(18) 0.53850(15) -0.02937(13) 0.0445(5) Uani 1 1 d .
H9 H 0.8555 0.5964 -0.0150 0.053 Uiso 1 1 calc R
C10 C 0.71265(16) 0.50613(13) 0.01724(11) 0.0317(4) Uani 1 1 d .
C11 C 0.65022(16) 0.42095(13) -0.00515(12) 0.0370(4) Uani 1 1 d .
H11 H 0.5799 0.3997 0.0251 0.044 Uiso 1 1 calc R
C12 C 0.70433(19) 0.51268(15) 0.17421(11) 0.0421(5) Uani 1 1 d .
H12A H 0.7936 0.5278 0.1935 0.051 Uiso 1 1 calc R
H12B H 0.6974 0.4431 0.1681 0.051 Uiso 1 1 calc R
C13 C 0.65199(16) 0.65561(13) 0.08377(11) 0.0305(4) Uani 1 1 d .
C14 C 0.63780(15) 0.70227(12) 0.16673(11) 0.0290(4) Uani 1 1 d .
C15 C 0.61124(15) 0.65387(13) 0.23941(11) 0.0303(4) Uani 1 1 d .
C16 C 0.61180(18) 0.54633(14) 0.24044(12) 0.0397(4) Uani 1 1 d .
H16A H 0.5242 0.5218 0.2272 0.048 Uiso 1 1 calc R
H16B H 0.6412 0.5229 0.2962 0.048 Uiso 1 1 calc R
C17 C 0.58825(15) 0.72605(13) 0.29867(11) 0.0315(4) Uani 1 1 d .
C18 C 0.54913(16) 0.71351(15) 0.38716(11) 0.0352(4) Uani 1 1 d .
C19 C 0.65615(16) 0.87952(12) 0.13062(11) 0.0310(4) Uani 1 1 d .
C20 C 0.75953(16) 0.87607(13) 0.07801(11) 0.0337(4) Uani 1 1 d .
H20 H 0.8138 0.8221 0.0784 0.040 Uiso 1 1 calc R
C21 C 0.78266(17) 0.95257(13) 0.02481(11) 0.0359(4) Uani 1 1 d .
H21 H 0.8523 0.9502 -0.0108 0.043 Uiso 1 1 calc R
C22 C 0.70276(18) 1.03238(13) 0.02449(12) 0.0387(4) Uani 1 1 d .
C23 C 0.60148(19) 1.03666(14) 0.07941(13) 0.0451(5) Uani 1 1 d .
H23 H 0.5493 1.0916 0.0806 0.054 Uiso 1 1 calc R
C24 C 0.57751(18) 0.96060(14) 0.13207(12) 0.0408(5) Uani 1 1 d .
H24 H 0.5088 0.9635 0.1685 0.049 Uiso 1 1 calc R
C25 C 0.8083(2) 1.10233(18) -0.09096(15) 0.0664(7) Uani 1 1 d .
H25A H 0.8038 1.1588 -0.1264 0.100 Uiso 1 1 calc GR
H25B H 0.7902 1.0460 -0.1251 0.100 Uiso 1 1 calc GR
H25C H 0.8945 1.0972 -0.0641 0.100 Uiso 1 1 calc GR
H5A H 0.535(2) 0.7894(17) 0.4885(16) 0.060(7) Uiso 1 1 d .
H5B H 0.592(2) 0.8407(19) 0.4183(16) 0.067(9) Uiso 1 1 d .
N1 N 0.84098(13) 0.34272(11) -0.18714(9) 0.0339(4) Uani 1 1 d .
N2 N 0.67542(13) 0.55853(10) 0.09087(9) 0.0329(3) Uani 1 1 d .
N3 N 0.63038(13) 0.79880(10) 0.18371(9) 0.0313(3) Uani 1 1 d .
N4 N 0.60148(13) 0.81416(11) 0.26525(9) 0.0341(4) Uani 1 1 d .
N5 N 0.55688(18) 0.79197(16) 0.43586(12) 0.0463(4) Uani 1 1 d .
O1 O 1.03025(12) 0.31213(10) -0.11280(8) 0.0477(4) Uani 1 1 d .
O2 O 0.63559(12) 0.69682(9) 0.01603(8) 0.0405(3) Uani 1 1 d .
O3 O 0.50957(14) 0.63523(11) 0.41035(9) 0.0538(4) Uani 1 1 d .
O4 O 0.71470(14) 1.10979(10) -0.02797(10) 0.0570(4) Uani 1 1 d .

loop_
_atom_site_aniso_label
_atom_site_aniso_U_11
_atom_site_aniso_U_22
_atom_site_aniso_U_33
_atom_site_aniso_U_23
_atom_site_aniso_U_13
_atom_site_aniso_U_12
C1 0.0506(11) 0.0752(16) 0.0379(12) -0.0172(12) -0.0118(9) 0.0150(11)
C2 0.0638(14) 0.127(2) 0.0377(13) -0.0281(15) -0.0127(10) 0.0340(15)
C3 0.0752(16) 0.098(2) 0.0438(14) -0.0334(14) -0.0115(11) 0.0337(14)
C4 0.0497(11) 0.0735(16) 0.0359(11) -0.0130(11) 0.0016(9) 0.0210(11)
C5 0.0376(9) 0.0382(10) 0.0275(9) -0.0018(8) 0.0001(7) 0.0019(8)
C6 0.0384(9) 0.0348(10) 0.0419(11) -0.0102(9) 0.0051(8) -0.0065(8)
C7 0.0347(9) 0.0371(10) 0.0285(9) -0.0053(8) -0.0002(7) 0.0038(7)
C8 0.0461(10) 0.0439(12) 0.0442(12) -0.0086(10) 0.0184(9) -0.0107(9)
C9 0.0500(11) 0.0389(11) 0.0459(12) -0.0130(10) 0.0141(9) -0.0125(9)
C10 0.0371(9) 0.0303(9) 0.0276(9) -0.0032(8) 0.0028(7) 0.0015(7)
C11 0.0372(9) 0.0378(10) 0.0367(11) -0.0052(9) 0.0103(8) -0.0052(8)
C12 0.0572(11) 0.0367(11) 0.0327(10) 0.0035(9) 0.0040(8) 0.0096(9)
C13 0.0356(9) 0.0324(10) 0.0238(9) -0.0013(8) 0.0031(7) -0.0041(7)
C14 0.0331(8) 0.0285(9) 0.0253(9) -0.0004(8) 0.0009(7) -0.0007(7)
C15 0.0321(8) 0.0340(10) 0.0249(9) 0.0011(8) 0.0030(7) -0.0010(7)
C16 0.0526(11) 0.0354(11) 0.0318(10) 0.0045(9) 0.0083(8) 0.0014(8)
C17 0.0317(8) 0.0387(10) 0.0241(9) 0.0011(8) 0.0026(7) -0.0009(7)
C18 0.0330(9) 0.0477(12) 0.0252(9) 0.0025(9) 0.0044(7) 0.0045(8)
C19 0.0387(9) 0.0282(9) 0.0261(9) -0.0023(8) 0.0016(7) -0.0020(7)
C20 0.0392(9) 0.0297(10) 0.0324(10) -0.0029(8) 0.0045(7) 0.0017(7)
C21 0.0412(9) 0.0346(10) 0.0328(10) 0.0008(9) 0.0100(8) -0.0022(8)
C22 0.0491(10) 0.0316(10) 0.0353(11) 0.0036(9) 0.0018(8) -0.0036(8)
C23 0.0541(11) 0.0336(11) 0.0483(12) 0.0032(10) 0.0091(9) 0.0121(9)
C24 0.0434(10) 0.0410(11) 0.0389(11) -0.0016(10) 0.0113(8) 0.0054(8)
C25 0.0930(18) 0.0554(15) 0.0524(15) 0.0170(12) 0.0199(13) -0.0101(13)
N1 0.0347(7) 0.0411(9) 0.0257(8) -0.0082(7) -0.0004(6) 0.0040(6)
N2 0.0444(8) 0.0300(8) 0.0244(8) -0.0013(7) 0.0040(6) 0.0021(6)
N3 0.0418(8) 0.0300(8) 0.0223(7) -0.0006(7) 0.0042(6) -0.0022(6)
N4 0.0420(8) 0.0378(9) 0.0230(8) -0.0037(7) 0.0060(6) -0.0025(6)
N5 0.0635(11) 0.0528(12) 0.0237(9) -0.0065(9) 0.0117(8) 0.0029(9)
O1 0.0444(7) 0.0617(10) 0.0360(8) -0.0120(7) -0.0085(6) 0.0107(6)
O2 0.0619(8) 0.0367(7) 0.0229(7) 0.0023(6) 0.0010(6) -0.0031(6)
O3 0.0667(9) 0.0559(10) 0.0404(9) 0.0097(8) 0.0187(7) -0.0055(7)
O4 0.0722(9) 0.0415(9) 0.0583(10) 0.0187(8) 0.0134(8) 0.0021(7)

loop_
_atom_type_symbol
_atom_type_description
_atom_type_scat_dispersion_real
_atom_type_scat_dispersion_imag
_atom_type_scat_source
C C 0.0033 0.0016 'International Tables Vol C Tables 4.2.6.8 and 6.1.1.4'
H H 0.0000 0.0000 'International Tables Vol C Tables 4.2.6.8 and 6.1.1.4'
N N 0.0061 0.0033 'International Tables Vol C Tables 4.2.6.8 and 6.1.1.4'
O O 0.0106 0.0060 'International Tables Vol C Tables 4.2.6.8 and 6.1.1.4'

loop_
_geom_angle_atom_site_label_1
_geom_angle_atom_site_label_2
_geom_angle_atom_site_label_3
_geom_angle
H1A C1 H1B 107.6
C2 C1 H1A 108.7
C2 C1 H1B 108.7
C2 C1 N1 114.16(17)
N1 C1 H1A 108.7
N1 C1 H1B 108.7
C1 C2 H2A 108.9
C1 C2 H2B 108.9
C1 C2 C3 113.5(2)
H2A C2 H2B 107.7
C3 C2 H2A 108.9
C3 C2 H2B 108.9
C2 C3 H3A 109.3
C2 C3 H3B 109.3
C2 C3 C4 111.8(2)
H3A C3 H3B 107.9
C4 C3 H3A 109.3
C4 C3 H3B 109.3
C3 C4 H4A 108.3
C3 C4 H4B 108.3
C3 C4 C5 115.74(16)
H4A C4 H4B 107.4
C5 C4 H4A 108.3
C5 C4 H4B 108.3
N1 C5 C4 118.30(15)
O1 C5 C4 120.35(16)
O1 C5 N1 121.35(16)
C7 C6 H6 119.9
C7 C6 C11 120.15(17)
C11 C6 H6 119.9
C6 C7 N1 120.87(16)
C8 C7 C6 119.36(17)
C8 C7 N1 119.77(15)
C7 C8 H8 119.8
C9 C8 C7 120.49(17)
C9 C8 H8 119.8
C8 C9 H9 119.9
C10 C9 C8 120.21(17)
C10 C9 H9 119.9
C9 C10 C11 119.59(16)
C9 C10 N2 120.32(16)
C11 C10 N2 120.05(15)
C6 C11 H11 119.9
C10 C11 C6 120.15(16)
C10 C11 H11 119.9
H12A C12 H12B 107.9
C16 C12 H12A 109.2
C16 C12 H12B 109.2
N2 C12 H12A 109.2
N2 C12 H12B 109.2
N2 C12 C16 112.13(15)
N2 C13 C14 112.53(15)
O2 C13 C14 123.98(16)
O2 C13 N2 123.30(16)
C15 C14 C13 124.20(16)
N3 C14 C13 127.77(15)
N3 C14 C15 107.48(15)
C14 C15 C16 119.92(16)
C14 C15 C17 104.89(15)
C17 C15 C16 135.18(16)
C12 C16 H16A 110.2
C12 C16 H16B 110.2
C15 C16 C12 107.56(15)
C15 C16 H16A 110.2
C15 C16 H16B 110.2
H16A C16 H16B 108.5
C15 C17 C18 127.51(17)
N4 C17 C15 111.45(15)
N4 C17 C18 121.01(16)
N5 C18 C17 115.89(18)
O3 C18 C17 119.75(18)
O3 C18 N5 124.33(18)
C20 C19 C24 120.22(17)
C20 C19 N3 119.71(15)
C24 C19 N3 120.08(15)
C19 C20 H20 120.0
C19 C20 C21 120.01(17)
C21 C20 H20 120.0
C20 C21 H21 120.0
C22 C21 C20 119.98(16)
C22 C21 H21 120.0
C21 C22 C23 119.71(17)
O4 C22 C21 124.27(17)
O4 C22 C23 116.02(17)
C22 C23 H23 119.7
C24 C23 C22 120.55(18)
C24 C23 H23 119.7
C19 C24 H24 120.3
C23 C24 C19 119.48(17)
C23 C24 H24 120.3
H25A C25 H25B 109.5
H25A C25 H25C 109.5
H25B C25 H25C 109.5
O4 C25 H25A 109.5
O4 C25 H25B 109.5
O4 C25 H25C 109.5
C5 N1 C1 124.07(15)
C5 N1 C7 118.76(14)
C7 N1 C1 116.79(14)
C10 N2 C12 116.91(14)
C13 N2 C10 118.85(14)
C13 N2 C12 121.44(15)
C14 N3 C19 129.57(14)
N4 N3 C14 110.96(14)
N4 N3 C19 119.34(14)
C17 N4 N3 105.21(14)
C18 N5 H5A 120.4(16)
C18 N5 H5B 119.5(18)
H5A N5 H5B 120(2)
C22 O4 C25 116.87(17)

loop_
_geom_bond_atom_site_label_1
_geom_bond_atom_site_label_2
_geom_bond_distance
C1 H1A 0.9700
C1 H1B 0.9700
C1 C2 1.468(3)
C1 N1 1.468(2)
C2 H2A 0.9700
C2 H2B 0.9700
C2 C3 1.474(3)
C3 H3A 0.9700
C3 H3B 0.9700
C3 C4 1.492(3)
C4 H4A 0.9700
C4 H4B 0.9700
C4 C5 1.499(3)
C5 N1 1.352(2)
C5 O1 1.228(2)
C6 H6 0.9300
C6 C7 1.378(2)
C6 C11 1.380(2)
C7 C8 1.376(3)
C7 N1 1.435(2)
C8 H8 0.9300
C8 C9 1.375(3)
C9 H9 0.9300
C9 C10 1.374(2)
C10 C11 1.378(2)
C10 N2 1.436(2)
C11 H11 0.9300
C12 H12A 0.9700
C12 H12B 0.9700
C12 C16 1.517(2)
C12 N2 1.474(2)
C13 C14 1.472(2)
C13 N2 1.369(2)
C13 O2 1.214(2)
C14 C15 1.366(2)
C14 N3 1.366(2)
C15 C16 1.489(2)
C15 C17 1.395(2)
C16 H16A 0.9700
C16 H16B 0.9700
C17 C18 1.480(2)
C17 N4 1.338(2)
C18 N5 1.330(3)
C18 O3 1.219(2)
C19 C20 1.377(2)
C19 C24 1.381(2)
C19 N3 1.428(2)
C20 H20 0.9300
C20 C21 1.378(2)
C21 H21 0.9300
C21 C22 1.374(3)
C22 C23 1.384(3)
C22 O4 1.362(2)
C23 H23 0.9300
C23 C24 1.370(3)
C24 H24 0.9300
C25 H25A 0.9600
C25 H25B 0.9600
C25 H25C 0.9600
C25 O4 1.417(3)
N3 N4 1.3495(19)
N5 H5A 0.87(2)
N5 H5B 0.82(3)

loop_
_geom_torsion_atom_site_label_1
_geom_torsion_atom_site_label_2
_geom_torsion_atom_site_label_3
_geom_torsion_atom_site_label_4
_geom_torsion
C1 C2 C3 C4 -53.9(3)
C2 C1 N1 C5 -19.1(3)
C2 C1 N1 C7 168.1(2)
C2 C3 C4 C5 42.3(3)
C3 C4 C5 N1 -19.8(3)
C3 C4 C5 O1 160.9(2)
C4 C5 N1 C1 8.0(3)
C4 C5 N1 C7 -179.33(17)
C6 C7 C8 C9 2.1(3)
C6 C7 N1 C1 61.6(2)
C6 C7 N1 C5 -111.6(2)
C7 C6 C11 C10 -1.1(3)
C7 C8 C9 C10 -1.2(3)
C8 C7 N1 C1 -118.8(2)
C8 C7 N1 C5 68.0(2)
C8 C9 C10 C11 -0.9(3)
C8 C9 C10 N2 176.64(18)
C9 C10 C11 C6 2.0(3)
C9 C10 N2 C12 -110.2(2)
C9 C10 N2 C13 51.2(2)
C11 C6 C7 C8 -1.0(3)
C11 C6 C7 N1 178.61(16)
C11 C10 N2 C12 67.3(2)
C11 C10 N2 C13 -131.34(18)
C13 C14 C15 C16 7.9(2)
C13 C14 C15 C17 -171.96(15)
C13 C14 N3 C19 -11.9(3)
C13 C14 N3 N4 172.37(15)
C14 C13 N2 C10 -169.91(13)
C14 C13 N2 C12 -9.4(2)
C14 C15 C16 C12 27.3(2)
C14 C15 C17 C18 177.02(16)
C14 C15 C17 N4 -0.81(18)
C14 N3 N4 C17 -1.22(17)
C15 C14 N3 C19 176.48(15)
C15 C14 N3 N4 0.75(18)
C15 C17 C18 N5 167.90(17)
C15 C17 C18 O3 -13.9(3)
C15 C17 N4 N3 1.25(18)
C16 C12 N2 C10 -153.71(15)
C16 C12 N2 C13 45.4(2)
C16 C15 C17 C18 -2.8(3)
C16 C15 C17 N4 179.37(18)
C17 C15 C16 C12 -152.89(19)
C18 C17 N4 N3 -176.74(14)
C19 C20 C21 C22 0.2(3)
C19 N3 N4 C17 -177.45(14)
C20 C19 C24 C23 1.4(3)
C20 C19 N3 C14 -39.1(2)
C20 C19 N3 N4 136.34(16)
C20 C21 C22 C23 1.8(3)
C20 C21 C22 O4 -177.41(17)
C21 C22 C23 C24 -2.2(3)
C21 C22 O4 C25 6.0(3)
C22 C23 C24 C19 0.6(3)
C23 C22 O4 C25 -173.28(19)
C24 C19 C20 C21 -1.8(3)
C24 C19 N3 C14 140.84(18)
C24 C19 N3 N4 -43.7(2)
N1 C1 C2 C3 41.8(3)
N1 C7 C8 C9 -177.46(18)
N2 C10 C11 C6 -175.50(16)
N2 C12 C16 C15 -51.1(2)
N2 C13 C14 C15 -18.6(2)
N2 C13 C14 N3 171.08(15)
N3 C14 C15 C16 179.88(15)
N3 C14 C15 C17 0.03(17)
N3 C19 C20 C21 178.12(15)
N3 C19 C24 C23 -178.52(17)
N4 C17 C18 N5 -14.5(2)
N4 C17 C18 O3 163.70(16)
O1 C5 N1 C1 -172.70(19)
O1 C5 N1 C7 0.0(3)
O2 C13 C14 C15 156.46(17)
O2 C13 C14 N3 -13.9(3)
O2 C13 N2 C10 15.0(2)
O2 C13 N2 C12 175.47(16)
O4 C22 C23 C24 177.07(18)
